data_1535826
loop_
_publ_author_name
'Calvert, L.D.'
'Gainsford, G.J.'
'Murray, J.J.'
'Taylor, J.B.'

_publ_section_title
;
 Crystal structure of Ca Ni5 H using X-Ray diffraction with in situ
 hydriding
;
_journal_name_full 'Materials Research Bulletin'
_journal_page_first 107
_journal_page_last 113
_journal_volume 19
_journal_year 1984
_chemical_formula_sum 'Ca H1.06 Ni5'
_chemical_name_systematic 'Ca Ni5 H1.06'
_space_group_crystal_system orthorhombic
_space_group_IT_number 44
_space_group_name_Hall 'I -2 -2'
_space_group_name_H-M_alt 'I m 2 m'
_cell_angle_alpha 90
_cell_angle_beta 90
_cell_angle_gamma 90
_cell_formula_units_Z 4
_cell_length_a 8.6044
_cell_length_b 5.0965
_cell_length_c 7.8395
_cell_volume 343.780
_citation_journal_id_ASTM MRBUAC
_cod_data_source_file Calvert_MRBUAC_1984_627.cif
_cod_data_source_block H1.06Ca1Ni5
_cod_depositor_comments
;
 Updating space group information.

 Antanas Vaitkus,
 2018-06-10
;
_cod_original_cell_volume 343.7803
_cod_original_formula_sum 'H1.06 Ca1 Ni5'
_cod_database_code 1535826

loop_
_space_group_symop_id
_space_group_symop_operation_xyz
1 x,y,z
2 -x,y,-z
3 x,y,-z
4 -x,y,z
5 x+1/2,y+1/2,z+1/2
6 -x+1/2,y+1/2,-z+1/2
7 x+1/2,y+1/2,-z+1/2
8 -x+1/2,y+1/2,z+1/2

loop_
_atom_site_label
_atom_site_type_symbol
_atom_site_fract_x
_atom_site_fract_y
_atom_site_fract_z
_atom_site_occupancy
_atom_site_U_iso_or_equiv
Ni3 Ni 0.5 0.929 0.231 1 0.0
Ni1 Ni 0.339 0.023 0 1 0.0
Ni4 Ni 0.246 0.207 0.267 1 0.0
Ca1 Ca 0 0.98 0 1 0.0
Ca2 Ca 0 0.01 0.5 1 0.0
Ni2 Ni 0.334 0.953 0.5 1 0.0
